data_1554219
loop_
_publ_author_name
'Geng, Ruili'
'Hou, Xueqing'
'Sun, Yantao'
'Yan, Chaoxian'
'Wu, Yuewei'
'Zhang, Hao-Li'
'Shao, Xiangfeng'

_publ_section_title
;
 Driving \p-plane to \p-bowl through lateral coordination at room
 temperature
;
_journal_issue 8
_journal_name_full 'Materials Chemistry Frontiers'
_journal_page_first 1456
_journal_paper_doi 10.1039/C8QM00168E
_journal_volume 2
_journal_year 2018
_chemical_formula_moiety 'C48 H58 Cl2 N2 O6 S2 Zn'
_chemical_formula_sum 'C48 H58 Cl2 N2 O6 S2 Zn'
_chemical_formula_weight 959.35
_chemical_name_common 6a[ZnCl2]
_chemical_name_systematic 6a[ZnCl2]
_chemical_temperature_decomposition 389
_space_group_crystal_system monoclinic
_space_group_IT_number 14
_space_group_name_Hall '-P 2ybc'
_space_group_name_H-M_alt 'P 1 21/c 1'
_atom_sites_solution_hydrogens geom
_audit_creation_method SHELXL-2016/6
_audit_update_record
;
2018-03-18 deposited with the CCDC.
2018-05-18 downloaded from the CCDC.
;
_cell_angle_alpha 90
_cell_angle_beta 97.563(2)
_cell_angle_gamma 90
_cell_formula_units_Z 4
_cell_length_a 15.7813(7)
_cell_length_b 32.2684(15)
_cell_length_c 9.0074(5)
_cell_measurement_reflns_used 9898
_cell_measurement_temperature 150(2)
_cell_measurement_theta_max 68.19
_cell_measurement_theta_min 3.14
_cell_volume 4547.0(4)
_computing_cell_refinement 'Bruker SAINT'
_computing_data_collection 'Bruker APEX2'
_computing_data_reduction 'Bruker SAINT'
_computing_molecular_graphics 'Bruker SHELXTL'
_computing_publication_material 'Bruker SHELXTL'
_computing_structure_refinement 'SHELXL-2014 (Sheldrick 2014)'
_computing_structure_solution 'SHELXS-97 (Sheldrick 2008)'
_diffrn_ambient_temperature 150(2)
_diffrn_detector_area_resol_mean 0.8332
_diffrn_measured_fraction_theta_full 0.998
_diffrn_measured_fraction_theta_max 0.992
_diffrn_measurement_device_type 'Bruker APEX-II CCD'
_diffrn_measurement_method '\f and \w scans'
_diffrn_radiation_type CuK\a
_diffrn_radiation_wavelength 1.54178
_diffrn_reflns_av_R_equivalents 0.0730
_diffrn_reflns_av_unetI/netI 0.0567
_diffrn_reflns_Laue_measured_fraction_full 0.998
_diffrn_reflns_Laue_measured_fraction_max 0.992
_diffrn_reflns_limit_h_max 18
_diffrn_reflns_limit_h_min -18
_diffrn_reflns_limit_k_max 38
_diffrn_reflns_limit_k_min -30
_diffrn_reflns_limit_l_max 10
_diffrn_reflns_limit_l_min -10
_diffrn_reflns_number 32309
_diffrn_reflns_point_group_measured_fraction_full 0.998
_diffrn_reflns_point_group_measured_fraction_max 0.992
_diffrn_reflns_theta_full 67.679
_diffrn_reflns_theta_max 68.443
_diffrn_reflns_theta_min 2.739
_diffrn_source 'sealed tube'
_exptl_absorpt_coefficient_mu 3.099
_exptl_absorpt_correction_T_max 0.786
_exptl_absorpt_correction_T_min 0.421
_exptl_absorpt_correction_type multi-scan
_exptl_absorpt_process_details
;
CrysAlisPro, Agilent Technologies,
Version 1.171.36.28 (release 01-02-2013 CrysAlis171 .NET)
(compiled Feb  1 2013,16:14:44)
Empirical absorption correction using spherical harmonics,
 implemented in SCALE3 ABSPACK scaling algorithm.
;
_exptl_crystal_colour red
_exptl_crystal_density_diffrn 1.401
_exptl_crystal_density_meas ?
_exptl_crystal_density_method 'not measured'
_exptl_crystal_description needle
_exptl_crystal_F_000 2016
_exptl_crystal_size_max 0.350
_exptl_crystal_size_mid 0.130
_exptl_crystal_size_min 0.090
_refine_diff_density_max 1.553
_refine_diff_density_min -0.377
_refine_diff_density_rms 0.113
_refine_ls_extinction_method none
_refine_ls_goodness_of_fit_ref 1.065
_refine_ls_hydrogen_treatment constr
_refine_ls_matrix_type full
_refine_ls_number_parameters 556
_refine_ls_number_reflns 8295
_refine_ls_number_restraints 0
_refine_ls_restrained_S_all 1.065
_refine_ls_R_factor_all 0.0656
_refine_ls_R_factor_gt 0.0495
_refine_ls_shift/su_max 0.001
_refine_ls_shift/su_mean 0.000
_refine_ls_structure_factor_coef Fsqd
_refine_ls_weighting_details 'w=1/[\s^2^(Fo^2^)+(0.0714P)^2^+3.6955P] where P=(Fo^2^+2Fc^2^)/3'
_refine_ls_weighting_scheme calc
_refine_ls_wR_factor_gt 0.1268
_refine_ls_wR_factor_ref 0.1434
_reflns_Friedel_coverage 0.000
_reflns_number_gt 6637
_reflns_number_total 8295
_reflns_threshold_expression 'I > 2\s(I)'
_cod_data_source_file c8qm00168e2.cif
_cod_data_source_block 6a_ZnCl2
_cod_depositor_comments
;
The following automatic conversions were performed:

data name '_chemical_melting_point' was changed to
'_chemical_temperature_decomposition' since the value had been '389,
decomposed'. The value '389, decomposed' was changed to '389'.

data item '_exptl_crystal_density_meas' value 'not measured' was
changed to '?' -- the value is perceived as not measured.

Automatic conversion script
Id: cif_fix_values 6909 2019-04-08 15:41:33Z antanas 
;
_cod_original_sg_symbol_H-M 'P 21/c'
_cod_database_code 1554219
_shelx_shelxl_version_number 2016/6
_shelx_space_group_comment
;
The symmetry employed for this shelxl refinement is uniquely defined
by the following loop, which should always be used as a source of
symmetry information in preference to the above space-group names.
They are only intended as comments.
;
_shelx_estimated_absorpt_t_min 0.410
_shelx_estimated_absorpt_t_max 0.768

loop_
_space_group_symop_operation_xyz
'x, y, z'
'-x, y+1/2, -z+1/2'
'-x, -y, -z'
'x, -y-1/2, z-1/2'

loop_
_atom_site_label
_atom_site_type_symbol
_atom_site_fract_x
_atom_site_fract_y
_atom_site_fract_z
_atom_site_U_iso_or_equiv
_atom_site_adp_type
_atom_site_occupancy
_atom_site_site_symmetry_order
_atom_site_calc_flag
_atom_site_refinement_flags_posn
_atom_site_refinement_flags_adp
C1 C 0.42392(19) 0.46548(9) 0.5786(3) 0.0215(6) Uani 1 1 d . .
C2 C 0.40934(19) 0.50637(9) 0.6219(3) 0.0214(6) Uani 1 1 d . .
C3 C 0.33021(19) 0.52581(9) 0.5777(3) 0.0214(6) Uani 1 1 d . .
C4 C 0.26554(19) 0.50356(9) 0.4947(3) 0.0211(6) Uani 1 1 d . .
C5 C 0.27924(19) 0.46270(9) 0.4500(3) 0.0216(6) Uani 1 1 d . .
C6 C 0.3588(2) 0.44340(10) 0.4886(3) 0.0224(6) Uani 1 1 d . .
C7 C 0.3152(2) 0.56231(10) 0.6491(3) 0.0236(6) Uani 1 1 d . .
C8 C 0.2304(2) 0.57796(9) 0.6269(3) 0.0226(6) Uani 1 1 d . .
C9 C 0.16399(19) 0.55540(9) 0.5403(3) 0.0227(6) Uani 1 1 d . .
C10 C 0.18151(19) 0.51689(10) 0.4769(3) 0.0229(6) Uani 1 1 d . .
C11 C 0.2048(2) 0.44234(10) 0.3913(3) 0.0236(6) Uani 1 1 d . .
C12 C 0.2117(2) 0.39925(10) 0.3633(4) 0.0260(7) Uani 1 1 d . .
C13 C 0.2920(2) 0.37963(10) 0.3991(4) 0.0263(7) Uani 1 1 d . .
C14 C 0.3673(2) 0.40083(10) 0.4600(3) 0.0244(6) Uani 1 1 d . .
C15 C 0.49537(19) 0.44427(9) 0.6493(3) 0.0215(6) Uani 1 1 d . .
C16 C 0.55067(19) 0.46542(10) 0.7612(3) 0.0224(6) Uani 1 1 d . .
C17 C 0.53502(19) 0.50624(10) 0.8052(3) 0.0234(6) Uani 1 1 d . .
C18 C 0.46121(19) 0.52742(9) 0.7343(3) 0.0209(6) Uani 1 1 d . .
C19 C 0.4505(2) 0.38388(10) 0.5143(3) 0.0233(6) Uani 1 1 d . .
C20 C 0.4815(2) 0.34319(10) 0.4656(4) 0.0251(6) Uani 1 1 d . .
C21 C 0.4619(2) 0.32824(10) 0.3200(4) 0.0277(7) Uani 1 1 d . .
H21 H 0.424521 0.343135 0.247692 0.033 Uiso 1 1 calc R U
C22 C 0.4981(2) 0.29123(11) 0.2832(4) 0.0310(7) Uani 1 1 d . .
H22 H 0.486544 0.280566 0.184315 0.037 Uiso 1 1 calc R U
C23 C 0.5512(2) 0.26990(10) 0.3909(4) 0.0311(7) Uani 1 1 d . .
H23 H 0.573661 0.243593 0.369346 0.037 Uiso 1 1 calc R U
C24 C 0.5711(2) 0.28770(10) 0.5316(4) 0.0281(7) Uani 1 1 d . .
H24 H 0.609644 0.273713 0.604719 0.034 Uiso 1 1 calc R U
C25 C 0.2622(2) 0.64486(10) 0.7396(4) 0.0326(8) Uani 1 1 d . .
H25A H 0.287512 0.655697 0.652533 0.039 Uiso 1 1 calc R U
H25B H 0.308789 0.634668 0.815058 0.039 Uiso 1 1 calc R U
C26 C 0.2117(2) 0.67828(11) 0.8057(4) 0.0322(7) Uani 1 1 d . .
H26A H 0.186030 0.666515 0.891001 0.039 Uiso 1 1 calc R U
H26B H 0.164423 0.687271 0.729265 0.039 Uiso 1 1 calc R U
C27 C 0.2648(2) 0.71577(10) 0.8596(4) 0.0337(8) Uani 1 1 d . .
H27A H 0.287580 0.728823 0.773650 0.040 Uiso 1 1 calc R U
H27B H 0.313839 0.706860 0.932533 0.040 Uiso 1 1 calc R U
C28 C 0.2121(3) 0.74725(13) 0.9328(6) 0.0512(11) Uani 1 1 d . .
H28A H 0.160752 0.754257 0.863856 0.077 Uiso 1 1 calc R U
H28B H 0.246116 0.772329 0.956981 0.077 Uiso 1 1 calc R U
H28C H 0.195281 0.735485 1.024944 0.077 Uiso 1 1 calc R U
C29 C 0.0350(2) 0.57662(10) 0.3893(4) 0.0277(7) Uani 1 1 d . .
H29A H -0.026330 0.580377 0.398976 0.033 Uiso 1 1 calc R U
H29B H 0.040395 0.551781 0.326769 0.033 Uiso 1 1 calc R U
C30 C 0.0668(2) 0.61413(11) 0.3128(4) 0.0343(8) Uani 1 1 d . .
H30A H 0.034522 0.616495 0.211215 0.041 Uiso 1 1 calc R U
H30B H 0.127744 0.609824 0.301268 0.041 Uiso 1 1 calc R U
C31 C 0.0584(3) 0.65451(12) 0.3959(5) 0.0474(10) Uani 1 1 d . .
H31A H 0.088709 0.676604 0.347654 0.057 Uiso 1 1 calc R U
H31B H 0.086718 0.651431 0.500059 0.057 Uiso 1 1 calc R U
C32 C -0.0343(3) 0.66791(13) 0.3991(5) 0.0505(11) Uani 1 1 d . .
H32A H -0.062912 0.671037 0.296382 0.076 Uiso 1 1 calc R U
H32B H -0.035383 0.694418 0.451942 0.076 Uiso 1 1 calc R U
H32C H -0.064104 0.646847 0.451194 0.076 Uiso 1 1 calc R U
C33 C 0.0708(2) 0.39073(11) 0.2287(4) 0.0327(8) Uani 1 1 d . .
H33A H 0.087558 0.408834 0.148770 0.039 Uiso 1 1 calc R U
H33B H 0.037289 0.407341 0.292756 0.039 Uiso 1 1 calc R U
C34 C 0.0188(2) 0.35471(12) 0.1617(4) 0.0365(8) Uani 1 1 d . .
H34A H -0.033928 0.365439 0.102538 0.044 Uiso 1 1 calc R U
H34B H 0.001630 0.337527 0.243695 0.044 Uiso 1 1 calc R U
C35 C 0.0655(3) 0.32748(12) 0.0614(4) 0.0396(8) Uani 1 1 d . .
H35A H 0.117919 0.316350 0.120384 0.047 Uiso 1 1 calc R U
H35B H 0.083020 0.344542 -0.020665 0.047 Uiso 1 1 calc R U
C36 C 0.0109(3) 0.29163(14) -0.0055(6) 0.0561(12) Uani 1 1 d . .
H36A H -0.002387 0.273233 0.074919 0.084 Uiso 1 1 calc R U
H36B H 0.042143 0.276121 -0.074430 0.084 Uiso 1 1 calc R U
H36C H -0.042394 0.302401 -0.060080 0.084 Uiso 1 1 calc R U
C37 C 0.2689(3) 0.31583(13) 0.5139(6) 0.0542(11) Uani 1 1 d . .
H37A H 0.221638 0.331182 0.551028 0.065 Uiso 1 1 calc R U
H37B H 0.318351 0.316195 0.593900 0.065 Uiso 1 1 calc R U
C38 C 0.2417(4) 0.27202(15) 0.4838(7) 0.0656(13) Uani 1 1 d . .
H38A H 0.216711 0.261135 0.571119 0.079 Uiso 1 1 calc R U
H38B H 0.196734 0.271279 0.396123 0.079 Uiso 1 1 calc R U
C39 C 0.3121(4) 0.24535(18) 0.4547(8) 0.0771(16) Uani 1 1 d . .
H39A H 0.361080 0.249634 0.533976 0.093 Uiso 1 1 calc R U
H39B H 0.330698 0.253169 0.357713 0.093 Uiso 1 1 calc R U
C40 C 0.2861(4) 0.19802(15) 0.4501(7) 0.0715(15) Uani 1 1 d . .
H40A H 0.271829 0.189626 0.548454 0.107 Uiso 1 1 calc R U
H40B H 0.333899 0.181257 0.424760 0.107 Uiso 1 1 calc R U
H40C H 0.236261 0.193841 0.374354 0.107 Uiso 1 1 calc R U
C41 C 0.70237(19) 0.45697(10) 0.8276(3) 0.0245(6) Uani 1 1 d . .
H41A H 0.700606 0.486298 0.795109 0.029 Uiso 1 1 calc R U
H41B H 0.727601 0.440373 0.752063 0.029 Uiso 1 1 calc R U
C42 C 0.7570(2) 0.45300(11) 0.9780(4) 0.0279(7) Uani 1 1 d . .
H42A H 0.756461 0.423919 1.012918 0.033 Uiso 1 1 calc R U
H42B H 0.733413 0.470698 1.052470 0.033 Uiso 1 1 calc R U
C43 C 0.8485(2) 0.46617(13) 0.9646(4) 0.0344(8) Uani 1 1 d . .
H43A H 0.873276 0.446631 0.897360 0.041 Uiso 1 1 calc R U
H43B H 0.847610 0.494022 0.918355 0.041 Uiso 1 1 calc R U
C44 C 0.9053(2) 0.46736(14) 1.1144(4) 0.0422(9) Uani 1 1 d . .
H44A H 0.883599 0.488164 1.179112 0.063 Uiso 1 1 calc R U
H44B H 0.963778 0.474592 1.098555 0.063 Uiso 1 1 calc R U
H44C H 0.905283 0.440082 1.162270 0.063 Uiso 1 1 calc R U
C45 C 0.5843(2) 0.56343(10) 0.9653(4) 0.0303(7) Uani 1 1 d . .
H45A H 0.528190 0.568330 0.999921 0.036 Uiso 1 1 calc R U
H45B H 0.589661 0.582181 0.880050 0.036 Uiso 1 1 calc R U
C46 C 0.6559(2) 0.57152(11) 1.0915(4) 0.0323(7) Uani 1 1 d . .
H46A H 0.656334 0.549024 1.166383 0.039 Uiso 1 1 calc R U
H46B H 0.644073 0.597818 1.141522 0.039 Uiso 1 1 calc R U
C47 C 0.7437(2) 0.57420(13) 1.0408(4) 0.0386(8) Uani 1 1 d . .
H47A H 0.745113 0.597896 0.971386 0.046 Uiso 1 1 calc R U
H47B H 0.754874 0.548596 0.986095 0.046 Uiso 1 1 calc R U
C48 C 0.8139(3) 0.57980(15) 1.1754(5) 0.0506(11) Uani 1 1 d . .
H48A H 0.803198 0.605324 1.228947 0.076 Uiso 1 1 calc R U
H48B H 0.869770 0.581555 1.139669 0.076 Uiso 1 1 calc R U
H48C H 0.813221 0.556081 1.243212 0.076 Uiso 1 1 calc R U
Cl1 Cl 0.51715(6) 0.34582(3) 0.93988(9) 0.0341(2) Uani 1 1 d . .
Cl2 Cl 0.72414(5) 0.35057(3) 0.76499(12) 0.0439(2) Uani 1 1 d . .
O1 O 0.20301(14) 0.61215(7) 0.6940(3) 0.0287(5) Uani 1 1 d . .
O2 O 0.08235(13) 0.57006(7) 0.5366(2) 0.0261(5) Uani 1 1 d . .
O3 O 0.14590(15) 0.37366(7) 0.3171(3) 0.0330(5) Uani 1 1 d . .
O4 O 0.29248(15) 0.33697(7) 0.3830(3) 0.0350(6) Uani 1 1 d . .
O5 O 0.61570(13) 0.44243(7) 0.8384(2) 0.0248(5) Uani 1 1 d . .
O6 O 0.59123(14) 0.52107(7) 0.9203(3) 0.0270(5) Uani 1 1 d . .
Zn Zn 0.58634(3) 0.36289(2) 0.74887(5) 0.02436(13) Uani 1 1 d . .
S1 S 0.40938(5) 0.57461(2) 0.77453(8) 0.02361(18) Uani 1 1 d . .
S2 S 0.11591(5) 0.47623(2) 0.39271(9) 0.02414(18) Uani 1 1 d . .
N1 N 0.50794(16) 0.40357(8) 0.6109(3) 0.0228(5) Uani 1 1 d . .
N2 N 0.53764(17) 0.32392(8) 0.5677(3) 0.0250(6) Uani 1 1 d . .

loop_
_atom_site_aniso_label
_atom_site_aniso_U_11
_atom_site_aniso_U_22
_atom_site_aniso_U_33
_atom_site_aniso_U_23
_atom_site_aniso_U_13
_atom_site_aniso_U_12
C1 0.0230(14) 0.0194(15) 0.0225(14) -0.0008(12) 0.0042(12) -0.0006(12)
C2 0.0223(14) 0.0193(15) 0.0229(14) 0.0037(12) 0.0040(12) 0.0005(12)
C3 0.0217(14) 0.0194(15) 0.0233(14) 0.0037(12) 0.0035(12) -0.0007(12)
C4 0.0257(15) 0.0179(15) 0.0197(14) 0.0039(11) 0.0027(11) 0.0005(12)
C5 0.0261(15) 0.0194(15) 0.0194(13) 0.0017(11) 0.0035(11) -0.0006(12)
C6 0.0251(15) 0.0204(15) 0.0215(14) 0.0013(12) 0.0029(12) -0.0014(12)
C7 0.0236(15) 0.0200(15) 0.0267(15) 0.0004(12) 0.0013(12) -0.0033(12)
C8 0.0254(15) 0.0170(15) 0.0253(15) 0.0012(12) 0.0031(12) 0.0005(12)
C9 0.0211(14) 0.0190(15) 0.0282(15) 0.0048(12) 0.0042(12) 0.0012(12)
C10 0.0221(15) 0.0222(15) 0.0234(14) 0.0039(12) -0.0010(12) -0.0013(12)
C11 0.0232(15) 0.0246(16) 0.0221(14) 0.0041(12) 0.0001(12) 0.0011(12)
C12 0.0285(16) 0.0225(16) 0.0266(15) 0.0012(13) 0.0019(13) -0.0029(13)
C13 0.0304(16) 0.0194(15) 0.0274(15) -0.0003(12) -0.0029(13) 0.0002(13)
C14 0.0280(16) 0.0209(16) 0.0239(15) -0.0012(12) 0.0023(12) -0.0011(13)
C15 0.0206(14) 0.0195(15) 0.0249(14) 0.0020(12) 0.0047(12) -0.0004(12)
C16 0.0209(14) 0.0229(16) 0.0233(14) 0.0029(12) 0.0023(12) 0.0000(12)
C17 0.0212(14) 0.0224(16) 0.0260(15) 0.0003(12) 0.0007(12) -0.0002(12)
C18 0.0217(14) 0.0179(15) 0.0234(14) 0.0012(12) 0.0041(12) -0.0024(12)
C19 0.0274(15) 0.0206(15) 0.0220(14) 0.0038(12) 0.0032(12) 0.0013(13)
C20 0.0271(15) 0.0195(15) 0.0292(16) 0.0018(13) 0.0056(13) 0.0004(13)
C21 0.0329(17) 0.0206(16) 0.0290(16) 0.0013(13) 0.0013(13) 0.0013(13)
C22 0.0394(18) 0.0244(17) 0.0293(16) -0.0066(14) 0.0051(14) -0.0004(15)
C23 0.0382(18) 0.0196(16) 0.0373(18) 0.0018(14) 0.0119(15) 0.0027(14)
C24 0.0347(17) 0.0205(16) 0.0301(16) 0.0046(13) 0.0087(14) 0.0044(13)
C25 0.0271(16) 0.0210(16) 0.049(2) -0.0051(15) 0.0007(15) -0.0036(13)
C26 0.0271(16) 0.0239(17) 0.046(2) -0.0056(15) 0.0041(14) -0.0021(14)
C27 0.0320(17) 0.0215(17) 0.047(2) -0.0063(15) 0.0027(15) -0.0045(14)
C28 0.049(2) 0.029(2) 0.078(3) -0.020(2) 0.019(2) -0.0054(18)
C29 0.0248(15) 0.0262(17) 0.0306(16) -0.0004(13) -0.0015(13) 0.0038(13)
C30 0.0287(17) 0.0344(19) 0.0399(19) 0.0087(16) 0.0044(14) -0.0004(15)
C31 0.049(2) 0.0263(19) 0.061(3) 0.0100(18) -0.013(2) -0.0075(17)
C32 0.068(3) 0.030(2) 0.053(2) -0.0006(18) 0.009(2) 0.012(2)
C33 0.0245(16) 0.0272(18) 0.0433(19) -0.0050(15) -0.0073(14) 0.0005(14)
C34 0.0315(18) 0.0350(19) 0.041(2) -0.0079(16) -0.0018(15) -0.0037(15)
C35 0.042(2) 0.032(2) 0.043(2) -0.0052(16) 0.0009(16) -0.0032(16)
C36 0.069(3) 0.039(2) 0.059(3) -0.014(2) 0.005(2) -0.012(2)
C37 0.062(3) 0.029(2) 0.068(3) 0.017(2) -0.007(2) -0.0070(19)
C38 0.070(3) 0.041(3) 0.083(4) 0.007(2) -0.003(3) -0.004(2)
C39 0.064(3) 0.067(4) 0.101(4) -0.010(3) 0.012(3) -0.008(3)
C40 0.069(3) 0.038(3) 0.108(4) -0.016(3) 0.014(3) 0.011(2)
C41 0.0215(15) 0.0256(16) 0.0266(15) 0.0039(13) 0.0035(12) -0.0019(13)
C42 0.0246(16) 0.0314(18) 0.0272(16) 0.0041(13) 0.0014(13) -0.0026(13)
C43 0.0249(16) 0.044(2) 0.0337(17) 0.0038(16) 0.0014(14) 0.0001(15)
C44 0.0283(18) 0.054(2) 0.042(2) 0.0074(18) -0.0046(15) -0.0030(17)
C45 0.0284(16) 0.0215(16) 0.0389(18) -0.0040(14) -0.0026(14) 0.0008(13)
C46 0.0345(18) 0.0291(18) 0.0321(17) -0.0053(14) -0.0002(14) -0.0009(14)
C47 0.040(2) 0.039(2) 0.0368(19) 0.0009(16) 0.0049(16) -0.0072(17)
C48 0.035(2) 0.056(3) 0.057(3) 0.001(2) -0.0049(19) -0.0096(19)
Cl1 0.0464(5) 0.0269(4) 0.0312(4) 0.0020(3) 0.0129(3) 0.0008(4)
Cl2 0.0248(4) 0.0360(5) 0.0704(6) -0.0051(4) 0.0041(4) 0.0042(3)
O1 0.0257(11) 0.0204(11) 0.0392(13) -0.0077(10) 0.0015(9) 0.0006(9)
O2 0.0203(10) 0.0284(12) 0.0292(11) 0.0008(9) 0.0016(9) 0.0042(9)
O3 0.0276(12) 0.0232(12) 0.0448(14) -0.0002(10) -0.0079(10) -0.0051(10)
O4 0.0326(12) 0.0188(11) 0.0505(15) -0.0077(11) -0.0061(11) 0.0013(10)
O5 0.0194(10) 0.0224(11) 0.0315(11) 0.0029(9) -0.0010(9) 0.0012(8)
O6 0.0252(11) 0.0218(11) 0.0317(11) -0.0043(9) -0.0049(9) 0.0006(9)
Zn 0.0239(2) 0.0223(2) 0.0266(2) 0.00142(16) 0.00218(16) 0.00312(16)
S1 0.0222(4) 0.0182(4) 0.0296(4) -0.0023(3) 0.0002(3) 0.0005(3)
S2 0.0215(3) 0.0198(4) 0.0300(4) -0.0004(3) -0.0004(3) -0.0007(3)
N1 0.0235(12) 0.0191(13) 0.0257(13) 0.0018(10) 0.0033(10) 0.0027(10)
N2 0.0272(13) 0.0215(13) 0.0264(13) 0.0019(11) 0.0036(10) 0.0014(11)

loop_
_atom_type_symbol
_atom_type_description
_atom_type_scat_dispersion_real
_atom_type_scat_dispersion_imag
_atom_type_scat_source
C C 0.0181 0.0091 'International Tables Vol C Tables 4.2.6.8 and 6.1.1.4'
H H 0.0000 0.0000 'International Tables Vol C Tables 4.2.6.8 and 6.1.1.4'
Cl Cl 0.3639 0.7018 'International Tables Vol C Tables 4.2.6.8 and 6.1.1.4'
O O 0.0492 0.0322 'International Tables Vol C Tables 4.2.6.8 and 6.1.1.4'
Zn Zn -1.5491 0.6778 'International Tables Vol C Tables 4.2.6.8 and 6.1.1.4'
S S 0.3331 0.5567 'International Tables Vol C Tables 4.2.6.8 and 6.1.1.4'
N N 0.0311 0.0180 'International Tables Vol C Tables 4.2.6.8 and 6.1.1.4'

loop_
_geom_angle_atom_site_label_1
_geom_angle_atom_site_label_2
_geom_angle_atom_site_label_3
_geom_angle
C15 C1 C2 119.0(3)
C15 C1 C6 119.7(3)
C2 C1 C6 120.0(3)
C18 C2 C1 124.0(3)
C18 C2 C3 113.8(3)
C1 C2 C3 120.8(3)
C7 C3 C4 122.4(3)
C7 C3 C2 116.7(3)
C4 C3 C2 119.0(3)
C10 C4 C3 121.9(3)
C10 C4 C5 116.1(3)
C3 C4 C5 120.8(3)
C11 C5 C4 113.5(3)
C11 C5 C6 124.7(3)
C4 C5 C6 120.8(3)
C5 C6 C14 119.4(3)
C5 C6 C1 118.5(3)
C14 C6 C1 121.2(3)
C3 C7 C8 117.1(3)
C3 C7 S1 107.7(2)
C8 C7 S1 134.4(2)
O1 C8 C7 125.2(3)
O1 C8 C9 114.0(3)
C7 C8 C9 120.6(3)
O2 C9 C10 121.9(3)
O2 C9 C8 117.4(3)
C10 C9 C8 120.2(3)
C4 C10 C9 117.6(3)
C4 C10 S2 108.4(2)
C9 C10 S2 133.5(2)
C5 C11 C12 116.7(3)
C5 C11 S2 109.6(2)
C12 C11 S2 133.0(2)
O3 C12 C13 115.2(3)
O3 C12 C11 125.5(3)
C13 C12 C11 119.0(3)
O4 C13 C12 116.0(3)
O4 C13 C14 120.3(3)
C12 C13 C14 123.5(3)
C6 C14 C13 116.6(3)
C6 C14 C19 114.2(3)
C13 C14 C19 128.7(3)
N1 C15 C1 119.1(3)
N1 C15 C16 122.8(3)
C1 C15 C16 118.2(3)
O5 C16 C17 120.6(3)
O5 C16 C15 116.6(3)
C17 C16 C15 122.4(3)
O6 C17 C16 115.0(3)
O6 C17 C18 125.8(3)
C16 C17 C18 119.0(3)
C2 C18 C17 117.3(3)
C2 C18 S1 108.8(2)
C17 C18 S1 133.3(2)
N1 C19 C14 123.3(3)
N1 C19 C20 113.1(3)
C14 C19 C20 123.6(3)
N2 C20 C21 121.9(3)
N2 C20 C19 114.8(3)
C21 C20 C19 122.8(3)
C22 C21 C20 118.5(3)
C22 C21 H21 120.8
C20 C21 H21 120.8
C23 C22 C21 119.6(3)
C23 C22 H22 120.2
C21 C22 H22 120.2
C22 C23 C24 118.6(3)
C22 C23 H23 120.7
C24 C23 H23 120.7
N2 C24 C23 122.2(3)
N2 C24 H24 118.9
C23 C24 H24 118.9
O1 C25 C26 106.4(3)
O1 C25 H25A 110.5
C26 C25 H25A 110.5
O1 C25 H25B 110.5
C26 C25 H25B 110.5
H25A C25 H25B 108.6
C25 C26 C27 113.5(3)
C25 C26 H26A 108.9
C27 C26 H26A 108.9
C25 C26 H26B 108.9
C27 C26 H26B 108.9
H26A C26 H26B 107.7
C26 C27 C28 111.3(3)
C26 C27 H27A 109.4
C28 C27 H27A 109.4
C26 C27 H27B 109.4
C28 C27 H27B 109.4
H27A C27 H27B 108.0
C27 C28 H28A 109.5
C27 C28 H28B 109.5
H28A C28 H28B 109.5
C27 C28 H28C 109.5
H28A C28 H28C 109.5
H28B C28 H28C 109.5
O2 C29 C30 111.8(3)
O2 C29 H29A 109.3
C30 C29 H29A 109.3
O2 C29 H29B 109.3
C30 C29 H29B 109.3
H29A C29 H29B 107.9
C29 C30 C31 114.0(3)
C29 C30 H30A 108.8
C31 C30 H30A 108.8
C29 C30 H30B 108.8
C31 C30 H30B 108.8
H30A C30 H30B 107.6
C30 C31 C32 113.5(3)
C30 C31 H31A 108.9
C32 C31 H31A 108.9
C30 C31 H31B 108.9
C32 C31 H31B 108.9
H31A C31 H31B 107.7
C31 C32 H32A 109.5
C31 C32 H32B 109.5
H32A C32 H32B 109.5
C31 C32 H32C 109.5
H32A C32 H32C 109.5
H32B C32 H32C 109.5
O3 C33 C34 106.9(3)
O3 C33 H33A 110.3
C34 C33 H33A 110.3
O3 C33 H33B 110.3
C34 C33 H33B 110.3
H33A C33 H33B 108.6
C33 C34 C35 113.9(3)
C33 C34 H34A 108.8
C35 C34 H34A 108.8
C33 C34 H34B 108.8
C35 C34 H34B 108.8
H34A C34 H34B 107.7
C34 C35 C36 112.5(3)
C34 C35 H35A 109.1
C36 C35 H35A 109.1
C34 C35 H35B 109.1
C36 C35 H35B 109.1
H35A C35 H35B 107.8
C35 C36 H36A 109.5
C35 C36 H36B 109.5
H36A C36 H36B 109.5
C35 C36 H36C 109.5
H36A C36 H36C 109.5
H36B C36 H36C 109.5
O4 C37 C38 113.3(4)
O4 C37 H37A 108.9
C38 C37 H37A 108.9
O4 C37 H37B 108.9
C38 C37 H37B 108.9
H37A C37 H37B 107.7
C39 C38 C37 112.6(5)
C39 C38 H38A 109.1
C37 C38 H38A 109.1
C39 C38 H38B 109.1
C37 C38 H38B 109.1
H38A C38 H38B 107.8
C38 C39 C40 111.9(5)
C38 C39 H39A 109.2
C40 C39 H39A 109.2
C38 C39 H39B 109.2
C40 C39 H39B 109.2
H39A C39 H39B 107.9
C39 C40 H40A 109.5
C39 C40 H40B 109.5
H40A C40 H40B 109.5
C39 C40 H40C 109.5
H40A C40 H40C 109.5
H40B C40 H40C 109.5
O5 C41 C42 110.0(2)
O5 C41 H41A 109.7
C42 C41 H41A 109.7
O5 C41 H41B 109.7
C42 C41 H41B 109.7
H41A C41 H41B 108.2
C41 C42 C43 109.9(3)
C41 C42 H42A 109.7
C43 C42 H42A 109.7
C41 C42 H42B 109.7
C43 C42 H42B 109.7
H42A C42 H42B 108.2
C44 C43 C42 113.0(3)
C44 C43 H43A 109.0
C42 C43 H43A 109.0
C44 C43 H43B 109.0
C42 C43 H43B 109.0
H43A C43 H43B 107.8
C43 C44 H44A 109.5
C43 C44 H44B 109.5
H44A C44 H44B 109.5
C43 C44 H44C 109.5
H44A C44 H44C 109.5
H44B C44 H44C 109.5
O6 C45 C46 107.4(3)
O6 C45 H45A 110.2
C46 C45 H45A 110.2
O6 C45 H45B 110.2
C46 C45 H45B 110.2
H45A C45 H45B 108.5
C45 C46 C47 113.8(3)
C45 C46 H46A 108.8
C47 C46 H46A 108.8
C45 C46 H46B 108.8
C47 C46 H46B 108.8
H46A C46 H46B 107.7
C46 C47 C48 111.1(3)
C46 C47 H47A 109.4
C48 C47 H47A 109.4
C46 C47 H47B 109.4
C48 C47 H47B 109.4
H47A C47 H47B 108.0
C47 C48 H48A 109.5
C47 C48 H48B 109.5
H48A C48 H48B 109.5
C47 C48 H48C 109.5
H48A C48 H48C 109.5
H48B C48 H48C 109.5
C8 O1 C25 119.6(2)
C9 O2 C29 116.3(2)
C12 O3 C33 118.6(3)
C13 O4 C37 112.1(3)
C16 O5 C41 115.8(2)
C17 O6 C45 119.0(2)
N1 Zn N2 77.85(10)
N1 Zn Cl2 130.88(8)
N2 Zn Cl2 101.46(8)
N1 Zn Cl1 107.58(7)
N2 Zn Cl1 106.44(8)
Cl2 Zn Cl1 119.11(4)
C18 S1 C7 92.72(14)
C10 S2 C11 92.37(15)
C19 N1 C15 120.7(3)
C19 N1 Zn 112.7(2)
C15 N1 Zn 122.8(2)
C24 N2 C20 118.9(3)
C24 N2 Zn 126.1(2)
C20 N2 Zn 113.1(2)

loop_
_geom_bond_atom_site_label_1
_geom_bond_atom_site_label_2
_geom_bond_distance
C1 C15 1.399(4)
C1 C2 1.404(4)
C1 C6 1.414(4)
C2 C18 1.392(4)
C2 C3 1.407(4)
C3 C7 1.378(4)
C3 C4 1.384(4)
C4 C10 1.383(4)
C4 C5 1.404(4)
C5 C11 1.389(4)
C5 C6 1.404(4)
C6 C14 1.407(4)
C7 C8 1.419(4)
C7 S1 1.789(3)
C8 O1 1.356(4)
C8 C9 1.421(4)
C9 O2 1.369(4)
C9 C10 1.410(4)
C10 S2 1.778(3)
C11 C12 1.420(5)
C11 S2 1.780(3)
C12 O3 1.349(4)
C12 C13 1.415(5)
C13 O4 1.384(4)
C13 C14 1.417(5)
C14 C19 1.448(4)
C15 N1 1.379(4)
C15 C16 1.418(4)
C16 O5 1.378(4)
C16 C17 1.407(5)
C17 O6 1.359(4)
C17 C18 1.427(4)
C18 S1 1.788(3)
C19 N1 1.332(4)
C19 C20 1.487(4)
C20 N2 1.342(4)
C20 C21 1.393(5)
C21 C22 1.383(5)
C21 H21 0.9500
C22 C23 1.379(5)
C22 H22 0.9500
C23 C24 1.389(5)
C23 H23 0.9500
C24 N2 1.340(4)
C24 H24 0.9500
C25 O1 1.433(4)
C25 C26 1.509(5)
C25 H25A 0.9900
C25 H25B 0.9900
C26 C27 1.514(5)
C26 H26A 0.9900
C26 H26B 0.9900
C27 C28 1.517(5)
C27 H27A 0.9900
C27 H27B 0.9900
C28 H28A 0.9800
C28 H28B 0.9800
C28 H28C 0.9800
C29 O2 1.450(4)
C29 C30 1.511(5)
C29 H29A 0.9900
C29 H29B 0.9900
C30 C31 1.517(6)
C30 H30A 0.9900
C30 H30B 0.9900
C31 C32 1.530(6)
C31 H31A 0.9900
C31 H31B 0.9900
C32 H32A 0.9800
C32 H32B 0.9800
C32 H32C 0.9800
C33 O3 1.447(4)
C33 C34 1.503(5)
C33 H33A 0.9900
C33 H33B 0.9900
C34 C35 1.518(5)
C34 H34A 0.9900
C34 H34B 0.9900
C35 C36 1.519(6)
C35 H35A 0.9900
C35 H35B 0.9900
C36 H36A 0.9800
C36 H36B 0.9800
C36 H36C 0.9800
C37 O4 1.452(5)
C37 C38 1.492(6)
C37 H37A 0.9900
C37 H37B 0.9900
C38 C39 1.456(8)
C38 H38A 0.9900
C38 H38B 0.9900
C39 C40 1.581(7)
C39 H39A 0.9900
C39 H39B 0.9900
C40 H40A 0.9800
C40 H40B 0.9800
C40 H40C 0.9800
C41 O5 1.461(4)
C41 C42 1.512(4)
C41 H41A 0.9900
C41 H41B 0.9900
C42 C43 1.525(5)
C42 H42A 0.9900
C42 H42B 0.9900
C43 C44 1.519(5)
C43 H43A 0.9900
C43 H43B 0.9900
C44 H44A 0.9800
C44 H44B 0.9800
C44 H44C 0.9800
C45 O6 1.434(4)
C45 C46 1.516(5)
C45 H45A 0.9900
C45 H45B 0.9900
C46 C47 1.517(5)
C46 H46A 0.9900
C46 H46B 0.9900
C47 C48 1.541(5)
C47 H47A 0.9900
C47 H47B 0.9900
C48 H48A 0.9800
C48 H48B 0.9800
C48 H48C 0.9800
Cl1 Zn 2.2249(9)
Cl2 Zn 2.1966(9)
Zn N1 2.096(3)
Zn N2 2.123(3)
